data_2205012
loop_
_publ_author_name
'Gao, Shan'
'Huo, Li-Hua'
'Shu, Hong'
'Ng, Seik Weng'

_publ_section_title Tetrakis(\m~2~-4-tolylthioacetato-\k^2^<i>O</i>:<i>O</i>')bis[(pyridine-\k<i>N</i>)copper(II)]
_journal_issue 2
_journal_name_full 'Acta Crystallographica Section E'
_journal_page_first m389
_journal_page_last m391
_journal_paper_doi 10.1107/S1600536805002412
_journal_volume 61
_journal_year 2005
_chemical_formula_iupac '[Cu2 (C9 H9 O2 S)4 (C5 H5 N)2]'
_chemical_formula_moiety 'C46 H46 Cu2 N2 O8 S4'
_chemical_formula_sum 'C46 H46 Cu2 N2 O8 S4'
_chemical_formula_weight 1010.17
_chemical_name_systematic
;
Tetrakis(\m~2~-4-tolylthioacetato-\k^2^O:O')bis[(pyridine-\kN)copper(II)]
;
_space_group_IT_number 2
_symmetry_cell_setting triclinic
_symmetry_space_group_name_Hall '-P 1'
_symmetry_space_group_name_H-M 'P -1'
_atom_sites_solution_hydrogens geom
_atom_sites_solution_primary direct
_atom_sites_solution_secondary difmap
_audit_creation_method SHELXL-97
_cell_angle_alpha 70.330(10)
_cell_angle_beta 75.800(10)
_cell_angle_gamma 66.640(10)
_cell_formula_units_Z 2
_cell_length_a 13.341(3)
_cell_length_b 13.981(3)
_cell_length_c 14.185(3)
_cell_measurement_reflns_used 19327
_cell_measurement_temperature 275(2)
_cell_measurement_theta_max 27.5
_cell_measurement_theta_min 3.0
_cell_volume 2268.0(9)
_computing_cell_refinement RAPID-AUTO
_computing_data_collection 'RAPID-AUTO (Rigaku, 1998)'
_computing_data_reduction 'CrystalStructure (Rigaku/MSC, 2002)'
_computing_molecular_graphics 'ORTEPII (Johnson, 1976)'
_computing_publication_material SHELXL97
_computing_structure_refinement 'SHELXL97 (Sheldrick, 1997)'
_computing_structure_solution 'SHELXS97 (Sheldrick, 1997)'
_diffrn_ambient_temperature 295(2)
_diffrn_measured_fraction_theta_full 0.99
_diffrn_measured_fraction_theta_max 0.99
_diffrn_measurement_device_type 'Rigaku R-AXIS RAPID'
_diffrn_measurement_method \w
_diffrn_radiation_monochromator graphite
_diffrn_radiation_source 'fine-focus sealed tube'
_diffrn_radiation_type MoK\a
_diffrn_radiation_wavelength 0.71073
_diffrn_reflns_av_R_equivalents 0.0202
_diffrn_reflns_av_sigmaI/netI 0.0281
_diffrn_reflns_limit_h_max 17
_diffrn_reflns_limit_h_min -16
_diffrn_reflns_limit_k_max 18
_diffrn_reflns_limit_k_min -18
_diffrn_reflns_limit_l_max 18
_diffrn_reflns_limit_l_min -18
_diffrn_reflns_number 22338
_diffrn_reflns_theta_full 27.5
_diffrn_reflns_theta_max 27.5
_diffrn_reflns_theta_min 3.00
_diffrn_standards_decay_% 0
_diffrn_standards_interval_count 0
_diffrn_standards_interval_time 0
_diffrn_standards_number 0
_exptl_absorpt_coefficient_mu 1.177
_exptl_absorpt_correction_T_max 0.825
_exptl_absorpt_correction_T_min 0.704
_exptl_absorpt_correction_type multi-scan
_exptl_absorpt_process_details '(ABSCOR; Higashi, 1995)'
_exptl_crystal_colour Blue
_exptl_crystal_density_diffrn 1.479
_exptl_crystal_density_method 'not measured'
_exptl_crystal_description Block
_exptl_crystal_F_000 1044
_exptl_crystal_size_max 0.38
_exptl_crystal_size_mid 0.26
_exptl_crystal_size_min 0.17
_refine_diff_density_max 0.48
_refine_diff_density_min -0.31
_refine_ls_extinction_method none
_refine_ls_goodness_of_fit_ref 1.05
_refine_ls_hydrogen_treatment constr
_refine_ls_matrix_type full
_refine_ls_number_parameters 563
_refine_ls_number_reflns 10252
_refine_ls_number_restraints 0
_refine_ls_restrained_S_all 1.05
_refine_ls_R_factor_all 0.053
_refine_ls_R_factor_gt 0.037
_refine_ls_shift/su_max 0.001
_refine_ls_shift/su_mean 0.000
_refine_ls_structure_factor_coef Fsqd
_refine_ls_weighting_details 'calc w = 1/[\s^2^(Fo^2^)+(0.0764P)^2^] where P = (Fo^2^+2Fc^2^)/3'
_refine_ls_weighting_scheme calc
_refine_ls_wR_factor_gt 0.106
_refine_ls_wR_factor_ref 0.120
_reflns_number_gt 7833
_reflns_number_total 10252
_reflns_threshold_expression I>2\s(I)
_cod_data_source_file bt6592.cif
_cod_data_source_block I
_cod_depositor_comments
;
The following automatic conversions were performed:
'_symmetry_cell_setting' value 'Triclinic' changed to 'triclinic'
according to '/home/saulius/struct/CIF-dictionaries/cif_core.dic'
dictionary named 'cif_core.dic' version 2.4.1 from
2010-06-29.

'_exptl_absorpt_correction_type' value 'Multi-scan' changed
to 'multi-scan' according to
'/home/saulius/struct/CIF-dictionaries/cif_core.dic' dictionary named
'cif_core.dic' version 2.4.1 from 2010-06-29.

Automatic conversion script
Id: cif_fix_enum 1527 2010-12-29 10:47:43Z saulius 

The following automatic conversions were performed:

'_symmetry_cell_setting' value 'Triclinic' changed to 'triclinic'
according to /home/saulius/struct/CIF-dictionaries/cif_core.dic
dictionary named 'cif_core.dic' version 2.4.1 from
2010-06-29.

'_exptl_absorpt_correction_type' value 'Multi-scan'
changed to 'multi-scan' according to
/home/saulius/struct/CIF-dictionaries/cif_core.dic dictionary named
'cif_core.dic' version 2.4.1 from 2010-06-29.

Automatic conversion script
Id: cif_fix_values 1715 2011-07-08 13:25:40Z adriana 
;
_cod_original_cell_volume 2268.0(8)
_cod_database_code 2205012
_cod_database_fobs_code 2205012

loop_
_symmetry_equiv_pos_as_xyz
'x, y, z'
'-x, -y, -z'

loop_
_atom_site_label
_atom_site_fract_x
_atom_site_fract_y
_atom_site_fract_z
_atom_site_U_iso_or_equiv
_atom_site_adp_type
_atom_site_calc_flag
_atom_site_refinement_flags
_atom_site_occupancy
_atom_site_type_symbol
Cu1 0.52937(2) 0.50656(2) 0.58079(2) 0.03266(9) Uani d . 1 Cu
Cu2 0.96613(2) 0.50716(2) 0.91589(2) 0.03330(9) Uani d . 1 Cu
S1 0.75166(6) 0.14411(5) 0.43059(5) 0.0560(2) Uani d . 1 S
S2 0.78127(5) 0.70046(6) 0.35605(6) 0.0563(2) Uani d . 1 S
S3 0.71729(5) 0.86461(5) 0.89155(5) 0.0480(2) Uani d . 1 S
S4 0.74603(5) 0.27515(6) 1.12078(6) 0.0567(2) Uani d . 1 S
O1 0.6314(2) 0.35880(10) 0.58250(10) 0.0476(4) Uani d . 1 O
O2 0.58340(10) 0.34700(10) 0.44750(10) 0.0471(4) Uani d . 1 O
O3 0.63820(10) 0.56320(10) 0.47960(10) 0.0460(4) Uani d . 1 O
O4 0.5887(2) 0.5528(2) 0.34530(10) 0.0486(4) Uani d . 1 O
O5 0.86490(10) 0.65020(10) 0.93120(10) 0.0500(5) Uani d . 1 O
O6 0.9199(2) 0.63780(10) 1.07220(10) 0.0528(5) Uani d . 1 O
O7 0.8626(2) 0.4398(2) 1.01250(10) 0.0532(4) Uani d . 1 O
O8 0.9190(2) 0.4273(2) 1.15250(10) 0.0523(4) Uani d . 1 O
N1 0.5745(2) 0.5119(2) 0.7147(2) 0.0377(4) Uani d . 1 N
N2 0.9123(2) 0.5177(2) 0.78110(10) 0.0373(4) Uani d . 1 N
C1 0.6374(2) 0.3103(2) 0.5199(2) 0.0381(5) Uani d . 1 C
C2 0.7171(2) 0.1949(2) 0.5393(2) 0.0454(6) Uani d . 1 C
C3 0.8401(2) 0.0099(2) 0.4770(2) 0.0470(6) Uani d . 1 C
C4 0.8830(3) -0.0519(2) 0.4100(2) 0.0730(10) Uani d . 1 C
C5 0.9541(3) -0.1569(2) 0.4387(3) 0.0800(10) Uani d . 1 C
C6 0.9842(2) -0.2053(2) 0.5329(2) 0.0525(7) Uani d . 1 C
C7 0.9389(3) -0.1430(3) 0.5992(3) 0.0940(10) Uani d . 1 C
C8 0.8696(4) -0.0376(3) 0.5716(3) 0.098(2) Uani d . 1 C
C9 1.0627(3) -0.3201(2) 0.5639(3) 0.0665(8) Uani d . 1 C
C10 0.6459(2) 0.5758(2) 0.3869(2) 0.0370(5) Uani d . 1 C
C11 0.7312(2) 0.6208(2) 0.3150(2) 0.0500(6) Uani d . 1 C
C12 0.6689(2) 0.8228(2) 0.3510(2) 0.0485(6) Uani d . 1 C
C13 0.5733(2) 0.8303(2) 0.4183(2) 0.0595(7) Uani d . 1 C
C14 0.4901(3) 0.9300(2) 0.4146(3) 0.0679(8) Uani d . 1 C
C15 0.5008(3) 1.0233(3) 0.3459(3) 0.0712(9) Uani d . 1 C
C16 0.5980(4) 1.0154(3) 0.2819(3) 0.0920(10) Uani d . 1 C
C17 0.6799(3) 0.9168(3) 0.2830(3) 0.0758(9) Uani d . 1 C
C18 0.4080(4) 1.1305(3) 0.3427(4) 0.109(2) Uani d . 1 C
C19 0.5260(2) 0.5966(2) 0.7520(2) 0.0474(6) Uani d . 1 C
C20 0.5514(2) 0.6006(2) 0.8380(2) 0.0617(8) Uani d . 1 C
C21 0.6322(2) 0.5139(3) 0.8886(2) 0.0592(8) Uani d . 1 C
C22 0.6817(2) 0.4254(2) 0.8514(2) 0.0576(7) Uani d . 1 C
C23 0.6514(2) 0.4273(2) 0.7654(2) 0.0515(7) Uani d . 1 C
C24 0.8626(2) 0.6861(2) 1.0017(2) 0.0386(5) Uani d . 1 C
C25 0.7842(2) 0.7987(2) 1.0032(2) 0.0462(6) Uani d . 1 C
C26 0.6436(2) 0.9965(2) 0.9059(2) 0.0399(5) Uani d . 1 C
C27 0.5994(2) 1.0745(2) 0.8218(2) 0.0526(7) Uani d . 1 C
C28 0.5369(2) 1.1791(2) 0.8255(2) 0.0557(7) Uani d . 1 C
C29 0.5157(2) 1.2105(2) 0.9128(2) 0.0461(6) Uani d . 1 C
C30 0.5608(2) 1.1320(2) 0.9966(2) 0.0545(7) Uani d . 1 C
C31 0.6227(2) 1.0269(2) 0.9943(2) 0.0532(7) Uani d . 1 C
C32 0.4448(3) 1.3233(2) 0.9196(2) 0.0602(7) Uani d . 1 C
C33 0.8605(2) 0.4130(2) 1.1060(2) 0.0407(5) Uani d . 1 C
C34 0.7776(2) 0.3605(2) 1.1718(2) 0.0518(6) Uani d . 1 C
C35 0.8628(2) 0.1556(2) 1.1343(2) 0.0480(6) Uani d . 1 C
C36 0.8561(3) 0.0688(3) 1.1131(3) 0.0683(8) Uani d . 1 C
C37 0.9426(3) -0.0284(3) 1.1237(3) 0.0770(10) Uani d . 1 C
C38 1.0383(3) -0.0436(3) 1.1549(3) 0.0731(9) Uani d . 1 C
C39 1.0447(3) 0.0437(2) 1.1738(3) 0.0695(9) Uani d . 1 C
C40 0.9601(2) 0.1421(2) 1.1635(2) 0.0586(7) Uani d . 1 C
C41 1.1324(3) -0.1509(3) 1.1671(4) 0.104(2) Uani d . 1 C
C42 0.9529(2) 0.4328(2) 0.7441(2) 0.0484(6) Uani d . 1 C
C43 0.9237(3) 0.4331(2) 0.6571(2) 0.0618(8) Uani d . 1 C
C44 0.8490(2) 0.5246(2) 0.6063(2) 0.0593(7) Uani d . 1 C
C45 0.8081(2) 0.6131(2) 0.6431(2) 0.0592(8) Uani d . 1 C
C46 0.8407(2) 0.6076(2) 0.7301(2) 0.0501(6) Uani d . 1 C
H46 0.8120 0.6685 0.7543 0.060 Uiso calc R 1 H
H2a 0.6845 0.1491 0.5954 0.054 Uiso calc R 1 H
H2b 0.7838 0.1917 0.5580 0.054 Uiso calc R 1 H
H4 0.8642 -0.0230 0.3447 0.087 Uiso calc R 1 H
H5 0.9829 -0.1965 0.3912 0.096 Uiso calc R 1 H
H7 0.9555 -0.1728 0.6652 0.113 Uiso calc R 1 H
H8 0.8422 0.0023 0.6189 0.118 Uiso calc R 1 H
H9a 1.1284 -0.3293 0.5161 0.100 Uiso calc R 1 H
H8b 1.0283 -0.3694 0.5657 0.100 Uiso calc R 1 H
H9c 1.0814 -0.3343 0.6297 0.100 Uiso calc R 1 H
H11a 0.7002 0.6649 0.2528 0.060 Uiso calc R 1 H
H11b 0.7940 0.5604 0.2989 0.060 Uiso calc R 1 H
H13 0.5647 0.7685 0.4661 0.071 Uiso calc R 1 H
H14 0.4257 0.9338 0.4595 0.081 Uiso calc R 1 H
H16 0.6085 1.0778 0.2371 0.110 Uiso calc R 1 H
H17 0.7436 0.9134 0.2372 0.091 Uiso calc R 1 H
H18a 0.3811 1.1587 0.2785 0.163 Uiso calc R 1 H
H18b 0.4347 1.1807 0.3522 0.163 Uiso calc R 1 H
H18c 0.3495 1.1202 0.3955 0.163 Uiso calc R 1 H
H19 0.4722 0.6562 0.7182 0.057 Uiso calc R 1 H
H20 0.5145 0.6614 0.8623 0.074 Uiso calc R 1 H
H21 0.6523 0.5156 0.9461 0.071 Uiso calc R 1 H
H22 0.7353 0.3646 0.8842 0.069 Uiso calc R 1 H
H23 0.6860 0.3667 0.7407 0.062 Uiso calc R 1 H
H25a 0.8245 0.8410 1.0081 0.055 Uiso calc R 1 H
H25b 0.7292 0.7947 1.0621 0.055 Uiso calc R 1 H
H27 0.6121 1.0559 0.7618 0.063 Uiso calc R 1 H
H28 0.5083 1.2296 0.7678 0.067 Uiso calc R 1 H
H30 0.5488 1.1510 1.0564 0.065 Uiso calc R 1 H
H31 0.6506 0.9761 1.0522 0.064 Uiso calc R 1 H
H32a 0.4202 1.3664 0.8553 0.090 Uiso calc R 1 H
H32b 0.4868 1.3549 0.9379 0.090 Uiso calc R 1 H
H32c 0.3822 1.3205 0.9698 0.090 Uiso calc R 1 H
H34a 0.7096 0.4173 1.1859 0.062 Uiso calc R 1 H
H34b 0.8053 0.3175 1.2358 0.062 Uiso calc R 1 H
H36 0.7924 0.0761 1.0914 0.082 Uiso calc R 1 H
H37 0.9356 -0.0854 1.1092 0.092 Uiso calc R 1 H
H39 1.1091 0.0361 1.1945 0.083 Uiso calc R 1 H
H40 0.9685 0.1994 1.1763 0.070 Uiso calc R 1 H
H41a 1.1089 -0.2040 1.1590 0.157 Uiso calc R 1 H
H41b 1.1542 -0.1739 1.2331 0.157 Uiso calc R 1 H
H41c 1.1937 -0.1428 1.1168 0.157 Uiso calc R 1 H
H42 1.0035 0.3701 0.7782 0.058 Uiso calc R 1 H
H43 0.9544 0.3717 0.6333 0.074 Uiso calc R 1 H
H44 0.8267 0.5265 0.5483 0.071 Uiso calc R 1 H
H45 0.7583 0.6770 0.6094 0.071 Uiso calc R 1 H

loop_
_atom_site_aniso_label
_atom_site_aniso_U_11
_atom_site_aniso_U_22
_atom_site_aniso_U_33
_atom_site_aniso_U_12
_atom_site_aniso_U_13
_atom_site_aniso_U_23
Cu1 0.0363(2) 0.02760(10) 0.03000(10) -0.00520(10) -0.00960(10) -0.00610(10)
Cu2 0.0360(2) 0.02790(10) 0.0306(2) -0.00460(10) -0.00890(10) -0.00580(10)
S1 0.0678(4) 0.0369(3) 0.0413(3) 0.0060(3) -0.0104(3) -0.0102(3)
S2 0.0440(3) 0.0551(4) 0.0689(5) -0.0211(3) -0.0091(3) -0.0094(3)
S3 0.0526(3) 0.0349(3) 0.0482(4) 0.0015(3) -0.0167(3) -0.0136(3)
S4 0.0479(3) 0.0506(4) 0.0689(5) -0.0209(3) -0.0187(3) -0.0001(3)
O1 0.0550(10) 0.0310(10) 0.0480(10) 0.0020(10) -0.0190(10) -0.0120(10)
O2 0.0490(10) 0.0330(10) 0.0520(10) 0.0020(10) -0.0180(10) -0.0140(10)
O3 0.0500(10) 0.0510(10) 0.0380(10) -0.0230(10) -0.0080(10) -0.0050(10)
O4 0.0540(10) 0.0590(10) 0.0360(10) -0.0280(10) -0.0050(10) -0.0070(10)
O5 0.0530(10) 0.0350(10) 0.0520(10) 0.0050(10) -0.0210(10) -0.0160(10)
O6 0.0600(10) 0.0370(10) 0.0510(10) 0.0060(10) -0.0230(10) -0.0150(10)
O7 0.0570(10) 0.0630(10) 0.0430(10) -0.0320(10) -0.0100(10) -0.0010(10)
O8 0.0560(10) 0.0640(10) 0.0390(10) -0.0320(10) -0.0040(10) -0.0050(10)
N1 0.0370(10) 0.0380(10) 0.0360(10) -0.0090(10) -0.0090(10) -0.0100(10)
N2 0.0340(10) 0.0380(10) 0.0360(10) -0.0060(10) -0.0100(10) -0.0090(10)
C1 0.0370(10) 0.0270(10) 0.0390(10) -0.0060(10) -0.0030(10) -0.0050(10)
C2 0.0490(10) 0.0310(10) 0.0440(10) 0.0000(10) -0.0090(10) -0.0090(10)
C3 0.0510(10) 0.0330(10) 0.0450(10) -0.0020(10) -0.0060(10) -0.0110(10)
C4 0.106(3) 0.045(2) 0.047(2) 0.003(2) -0.021(2) -0.0180(10)
C5 0.118(3) 0.041(2) 0.060(2) 0.002(2) -0.010(2) -0.0240(10)
C6 0.054(2) 0.0350(10) 0.062(2) -0.0050(10) -0.0080(10) -0.0160(10)
C7 0.134(3) 0.053(2) 0.071(2) 0.028(2) -0.055(2) -0.028(2)
C8 0.145(4) 0.056(2) 0.066(2) 0.032(2) -0.052(2) -0.036(2)
C9 0.068(2) 0.0350(10) 0.083(2) -0.0020(10) -0.017(2) -0.0130(10)
C10 0.0330(10) 0.0280(10) 0.0410(10) -0.0040(10) -0.0080(10) -0.0050(10)
C11 0.0480(10) 0.0510(10) 0.048(2) -0.0190(10) 0.0020(10) -0.0120(10)
C12 0.0550(10) 0.0490(10) 0.0450(10) -0.0240(10) -0.0110(10) -0.0070(10)
C13 0.065(2) 0.048(2) 0.067(2) -0.0270(10) 0.0030(10) -0.0170(10)
C14 0.066(2) 0.057(2) 0.086(2) -0.021(2) -0.003(2) -0.031(2)
C15 0.090(2) 0.051(2) 0.075(2) -0.012(2) -0.032(2) -0.020(2)
C16 0.126(3) 0.049(2) 0.075(2) -0.026(2) -0.013(2) 0.008(2)
C17 0.086(2) 0.063(2) 0.063(2) -0.032(2) 0.003(2) 0.001(2)
C18 0.136(4) 0.057(2) 0.121(4) 0.004(2) -0.050(3) -0.031(2)
C19 0.0410(10) 0.0460(10) 0.053(2) -0.0020(10) -0.0160(10) -0.0190(10)
C20 0.062(2) 0.063(2) 0.064(2) -0.0040(10) -0.0180(10) -0.037(2)
C21 0.055(2) 0.077(2) 0.050(2) -0.012(2) -0.0170(10) -0.029(2)
C22 0.054(2) 0.058(2) 0.050(2) 0.0020(10) -0.0220(10) -0.0150(10)
C23 0.0520(10) 0.0480(10) 0.046(2) 0.0010(10) -0.0180(10) -0.0170(10)
C24 0.0380(10) 0.0300(10) 0.0400(10) -0.0040(10) -0.0060(10) -0.0080(10)
C25 0.0500(10) 0.0340(10) 0.0440(10) 0.0020(10) -0.0140(10) -0.0110(10)
C26 0.0400(10) 0.0300(10) 0.0440(10) -0.0040(10) -0.0100(10) -0.0080(10)
C27 0.065(2) 0.0420(10) 0.0410(10) -0.0030(10) -0.0140(10) -0.0110(10)
C28 0.069(2) 0.0380(10) 0.0430(10) -0.0020(10) -0.0200(10) -0.0010(10)
C29 0.0460(10) 0.0340(10) 0.052(2) -0.0060(10) -0.0100(10) -0.0090(10)
C30 0.068(2) 0.0420(10) 0.047(2) -0.0020(10) -0.0190(10) -0.0170(10)
C31 0.060(2) 0.0410(10) 0.0460(10) 0.0030(10) -0.0200(10) -0.0100(10)
C32 0.067(2) 0.0340(10) 0.067(2) -0.0040(10) -0.0120(10) -0.0120(10)
C33 0.0380(10) 0.0320(10) 0.0450(10) -0.0080(10) -0.0040(10) -0.0060(10)
C34 0.0490(10) 0.0460(10) 0.053(2) -0.0190(10) 0.0040(10) -0.0080(10)
C35 0.0510(10) 0.0470(10) 0.0440(10) -0.0220(10) -0.0050(10) -0.0050(10)
C36 0.071(2) 0.073(2) 0.074(2) -0.037(2) -0.002(2) -0.026(2)
C37 0.093(3) 0.059(2) 0.085(2) -0.034(2) 0.011(2) -0.034(2)
C38 0.068(2) 0.051(2) 0.079(2) -0.017(2) 0.011(2) -0.009(2)
C39 0.059(2) 0.055(2) 0.084(2) -0.0200(10) -0.015(2) 0.000(2)
C40 0.057(2) 0.0470(10) 0.072(2) -0.0210(10) -0.0210(10) -0.0040(10)
C41 0.095(3) 0.058(2) 0.121(4) -0.006(2) 0.006(3) -0.015(2)
C42 0.0490(10) 0.0400(10) 0.052(2) -0.0030(10) -0.0180(10) -0.0160(10)
C43 0.072(2) 0.054(2) 0.064(2) -0.0050(10) -0.030(2) -0.0270(10)
C44 0.064(2) 0.070(2) 0.049(2) -0.013(2) -0.0260(10) -0.0200(10)
C45 0.058(2) 0.053(2) 0.052(2) 0.0030(10) -0.0280(10) -0.0070(10)
C46 0.056(2) 0.0400(10) 0.0450(10) -0.0010(10) -0.0160(10) -0.0120(10)

loop_
_atom_type_symbol
_atom_type_description
_atom_type_scat_dispersion_real
_atom_type_scat_dispersion_imag
_atom_type_scat_source
C C 0.0033 0.0016 'International Tables Vol C Tables 4.2.6.8 and 6.1.1.4'
H H 0.0000 0.0000 'International Tables Vol C Tables 4.2.6.8 and 6.1.1.4'
N N 0.0061 0.0033 'International Tables Vol C Tables 4.2.6.8 and 6.1.1.4'
O O 0.0106 0.0060 'International Tables Vol C Tables 4.2.6.8 and 6.1.1.4'
S S 0.1246 0.1234 'International Tables Vol C Tables 4.2.6.8 and 6.1.1.4'
Cu Cu 0.3201 1.2651 'International Tables Vol C Tables 4.2.6.8 and 6.1.1.4'

loop_
_geom_angle_atom_site_label_1
_geom_angle_atom_site_label_2
_geom_angle_atom_site_label_3
_geom_angle_site_symmetry_1
_geom_angle_site_symmetry_3
_geom_angle
_geom_angle_publ_flag
O1 Cu1 O2 . 2_666 167.11(7) yes
O1 Cu1 O3 . . 88.88(8) yes
O1 Cu1 O4 . 2_666 89.34(8) yes
O1 Cu1 N1 . . 95.73(7) yes
O2 Cu1 O3 2_666 . 89.85(8) yes
O2 Cu1 O4 2_666 2_666 89.00(8) yes
O2 Cu1 N1 2_666 . 97.15(7) yes
O3 Cu1 O4 . 2_666 166.93(7) yes
O3 Cu1 N1 . . 98.41(8) yes
O4 Cu1 N1 2_666 . 94.65(8) yes
O1 Cu1 Cu1 . 2_666 83.22(5) no
O4 Cu1 Cu1 2_666 2_666 83.32(5) no
O2 Cu1 Cu1 2_666 2_666 83.88(5) no
O3 Cu1 Cu1 . 2_666 83.61(5) no
N1 Cu1 Cu1 . 2_666 177.72(6) no
O5 Cu2 O6 . 2_767 166.97(7) yes
O5 Cu2 O7 . . 89.78(9) yes
O5 Cu2 O8 . 2_767 88.63(8) yes
O5 Cu2 N2 . . 96.52(7) yes
O6 Cu2 O7 2_767 . 89.29(9) yes
O6 Cu2 O8 2_767 2_767 89.33(9) yes
O6 Cu2 N2 2_767 . 96.49(7) yes
O7 Cu2 O8 . 2_767 166.89(8) yes
O7 Cu2 N2 . . 96.76(8) yes
O8 Cu2 N2 2_767 . 96.35(8) yes
O5 Cu2 Cu2 . 2_767 83.78(5) no
O6 Cu2 Cu2 2_767 2_767 83.20(5) no
O7 Cu2 Cu2 . 2_767 83.16(6) no
O8 Cu2 Cu2 2_767 2_767 83.73(6) no
N2 Cu2 Cu2 . 2_767 179.68(5) no
C3 S1 C2 . . 101.40(10) no
C12 S2 C11 . . 103.40(10) no
C26 S3 C25 . . 102.00(10) no
C35 S4 C34 . . 104.10(10) no
C1 O1 Cu1 . . 123.7(2) no
C1 O2 Cu1 . 2_666 122.6(2) no
C10 O3 Cu1 . . 123.5(2) no
C10 O4 Cu1 . 2_666 123.9(2) no
C24 O5 Cu2 . . 123.1(2) no
C24 O6 Cu2 . 2_767 123.6(2) no
C33 O7 Cu2 . . 123.8(2) no
C33 O8 Cu2 . 2_767 123.1(2) no
C19 N1 C23 . . 117.0(2) no
C19 N1 Cu1 . . 122.0(2) no
C23 N1 Cu1 . . 121.0(2) no
C42 N2 C46 . . 117.4(2) no
C42 N2 Cu2 . . 119.3(2) no
C46 N2 Cu2 . . 123.3(2) no
O2 C1 O1 . . 126.6(2) no
O2 C1 C2 . . 118.8(2) no
O1 C1 C2 . . 114.6(2) no
C1 C2 S1 . . 112.0(2) no
C8 C3 C4 . . 116.9(2) no
C8 C3 S1 . . 127.0(2) no
C4 C3 S1 . . 116.1(2) no
C3 C4 C5 . . 120.3(3) no
C5 C6 C7 . . 115.5(2) no
C5 C6 C9 . . 123.2(2) no
C7 C6 C9 . . 121.3(3) no
C6 C7 C8 . . 122.1(3) no
C6 C5 C4 . . 123.3(3) no
C3 C8 C7 . . 121.8(3) no
O3 C10 O4 . . 125.6(2) no
O3 C10 C11 . . 119.7(2) no
O4 C10 C11 . . 114.7(2) no
C10 C11 S2 . . 117.8(2) no
C17 C12 C13 . . 118.3(3) no
C17 C12 S2 . . 118.9(2) no
C13 C12 S2 . . 122.5(2) no
C12 C13 C14 . . 120.0(3) no
C15 C14 C13 . . 121.5(3) no
C16 C15 C14 . . 117.8(3) no
C16 C15 C18 . . 121.9(4) no
C14 C15 C18 . . 120.3(4) no
C17 C16 C15 . . 121.3(3) no
C16 C17 C12 . . 121.0(3) no
N1 C19 C20 . . 122.9(2) no
C19 C20 C21 . . 119.6(2) no
C22 C21 C20 . . 117.9(3) no
C23 C22 C21 . . 119.1(2) no
N1 C23 C22 . . 123.5(2) no
O6 C24 C25 . . 115.6(2) no
O5 C24 C25 . . 118.2(2) no
C24 C25 S3 . . 111.2(2) no
O6 C24 O5 . . 126.2(2) no
C27 C26 C31 . . 117.9(2) no
C27 C26 S3 . . 116.2(2) no
C31 C26 S3 . . 125.8(2) no
C28 C27 C26 . . 121.2(2) no
C27 C28 C29 . . 121.6(2) no
C28 C29 C30 . . 116.9(2) no
C28 C29 C32 . . 122.5(2) no
C30 C29 C32 . . 120.6(2) no
C31 C30 C29 . . 122.2(2) no
C30 C31 C26 . . 120.3(2) no
O8 C33 O7 . . 126.1(2) no
O8 C33 C34 . . 115.4(2) no
O7 C33 C34 . . 118.5(2) no
C33 C34 S4 . . 116.3(2) no
C40 C35 C36 . . 117.6(3) no
C40 C35 S4 . . 125.4(2) no
C36 C35 S4 . . 117.0(2) no
C37 C36 C35 . . 120.9(3) no
C38 C37 C36 . . 122.1(3) no
C37 C38 C39 . . 116.4(3) no
C37 C38 C41 . . 121.6(4) no
C39 C38 C41 . . 122.0(4) no
C38 C39 C40 . . 123.1(3) no
C39 C40 C35 . . 119.9(3) no
N2 C42 C43 . . 123.1(2) no
C44 C43 C42 . . 119.2(2) no
C45 C44 C43 . . 118.1(3) no
C44 C45 C46 . . 119.8(2) no
N2 C46 C45 . . 122.4(2) no
C1 C2 H2a . . 109.2 no
S1 C2 H2a . . 109.2 no
C1 C2 H2b . . 109.2 no
S1 C2 H2b . . 109.2 no
H2a C2 H2b . . 107.9 no
C3 C4 H4 . . 119.8 no
C5 C4 H4 . . 119.8 no
C6 C5 H5 . . 118.3 no
C4 C5 H5 . . 118.3 no
C6 C7 H7 . . 118.9 no
C8 C7 H7 . . 118.9 no
C3 C8 H8 . . 119.1 no
C7 C8 H8 . . 119.1 no
C6 C9 H9a . . 109.5 no
C6 C9 H8b . . 109.5 no
H9a C9 H8b . . 109.5 no
C6 C9 H9c . . 109.5 no
H9a C9 H9c . . 109.5 no
H8b C9 H9c . . 109.5 no
C10 C11 H11a . . 107.8 no
S2 C11 H11a . . 107.8 no
C10 C11 H11b . . 107.8 no
S2 C11 H11b . . 107.8 no
H11a C11 H11b . . 107.2 no
C12 C13 H13 . . 120.0 no
C14 C13 H13 . . 120.0 no
C15 C14 H14 . . 119.2 no
C13 C14 H14 . . 119.2 no
C17 C16 H16 . . 119.4 no
C15 C16 H16 . . 119.4 no
C16 C17 H17 . . 119.5 no
C12 C17 H17 . . 119.5 no
C15 C18 H18a . . 109.5 no
C15 C18 H18b . . 109.5 no
H18a C18 H18b . . 109.5 no
C15 C18 H18c . . 109.5 no
H18a C18 H18c . . 109.5 no
H18b C18 H18c . . 109.5 no
N1 C19 H19 . . 118.5 no
C20 C19 H19 . . 118.5 no
C19 C20 H20 . . 120.2 no
C21 C20 H20 . . 120.2 no
C22 C21 H21 . . 121.1 no
C20 C21 H21 . . 121.1 no
C23 C22 H22 . . 120.5 no
C21 C22 H22 . . 120.5 no
N1 C23 H23 . . 118.2 no
C22 C23 H23 . . 118.2 no
C24 C25 H25a . . 109.4 no
S3 C25 H25a . . 109.4 no
C24 C25 H25b . . 109.4 no
S3 C25 H25b . . 109.4 no
H25a C25 H25b . . 108.0 no
C28 C27 H27 . . 119.4 no
C26 C27 H27 . . 119.4 no
C27 C28 H28 . . 119.2 no
C29 C28 H28 . . 119.2 no
C31 C30 H30 . . 118.9 no
C29 C30 H30 . . 118.9 no
C30 C31 H31 . . 119.9 no
C26 C31 H31 . . 119.9 no
C29 C32 H32a . . 109.5 no
C29 C32 H32b . . 109.5 no
H32a C32 H32b . . 109.5 no
C29 C32 H32c . . 109.5 no
H32a C32 H32c . . 109.5 no
H32b C32 H32c . . 109.5 no
C33 C34 H34a . . 108.2 no
S4 C34 H34a . . 108.2 no
C33 C34 H34b . . 108.2 no
S4 C34 H34b . . 108.2 no
H34a C34 H34b . . 107.4 no
C37 C36 H36 . . 119.6 no
C35 C36 H36 . . 119.6 no
C38 C37 H37 . . 118.9 no
C36 C37 H37 . . 118.9 no
C38 C39 H39 . . 118.5 no
C40 C39 H39 . . 118.5 no
C39 C40 H40 . . 120.0 no
C35 C40 H40 . . 120.0 no
C38 C41 H41a . . 109.5 no
C38 C41 H41b . . 109.5 no
H41a C41 H41b . . 109.5 no
C38 C41 H41c . . 109.5 no
H41a C41 H41c . . 109.5 no
H41b C41 H41c . . 109.5 no
N2 C42 H42 . . 118.5 no
C43 C42 H42 . . 118.5 no
C44 C43 H43 . . 120.4 no
C42 C43 H43 . . 120.4 no
C45 C44 H44 . . 120.9 no
C43 C44 H44 . . 120.9 no
C44 C45 H45 . . 120.1 no
C46 C45 H45 . . 120.1 no
N2 C46 H46 . . 118.8 no
C45 C46 H46 . . 118.8 no

loop_
_geom_bond_atom_site_label_1
_geom_bond_atom_site_label_2
_geom_bond_site_symmetry_2
_geom_bond_distance
_geom_bond_publ_flag
Cu1 Cu1 2_666 2.6797(7) yes
Cu1 O1 . 1.968(2) yes
Cu1 O2 2_666 1.979(2) yes
Cu1 O3 . 1.980(2) yes
Cu1 O4 2_666 1.978(2) yes
Cu1 N1 . 2.161(2) yes
Cu2 O5 . 1.968(2) yes
Cu2 Cu2 2_767 2.6729(7) yes
Cu2 O6 2_767 1.975(2) yes
Cu2 O7 . 1.977(2) yes
Cu2 O8 2_767 1.979(2) yes
Cu2 N2 . 2.143(2) yes
S1 C3 . 1.772(2) no
S1 C2 . 1.795(2) no
S2 C12 . 1.765(3) no
S2 C11 . 1.801(3) no
S3 C26 . 1.768(2) no
S3 C25 . 1.792(2) no
S4 C35 . 1.767(3) no
S4 C34 . 1.804(3) no
O1 C1 . 1.258(3) no
O2 C1 . 1.246(3) no
O3 C10 . 1.251(3) no
O4 C10 . 1.255(3) no
O5 C24 . 1.251(3) no
O6 C24 . 1.245(3) no
O7 C33 . 1.248(3) no
O8 C33 . 1.244(3) no
N1 C19 . 1.322(3) no
N1 C23 . 1.340(3) no
N2 C42 . 1.322(3) no
N2 C46 . 1.338(3) no
C1 C2 . 1.515(3) no
C3 C8 . 1.360(4) no
C3 C4 . 1.368(3) no
C4 C5 . 1.380(4) no
C5 C6 . 1.357(4) no
C6 C7 . 1.365(4) no
C6 C9 . 1.511(3) no
C7 C8 . 1.374(4) no
C10 C11 . 1.515(3) no
C12 C17 . 1.382(4) no
C12 C13 . 1.383(4) no
C13 C14 . 1.389(4) no
C14 C15 . 1.377(5) no
C15 C16 . 1.376(5) no
C15 C18 . 1.514(4) no
C16 C17 . 1.376(5) no
C19 C20 . 1.368(4) no
C20 C21 . 1.379(4) no
C21 C22 . 1.366(4) no
C22 C23 . 1.364(4) no
C24 C25 . 1.510(3) no
C26 C27 . 1.385(3) no
C26 C31 . 1.386(3) no
C27 C28 . 1.379(3) no
C28 C29 . 1.380(4) no
C29 C30 . 1.389(3) no
C29 C32 . 1.504(3) no
C30 C31 . 1.379(3) no
C33 C34 . 1.520(3) no
C35 C40 . 1.382(4) no
C35 C36 . 1.385(4) no
C36 C37 . 1.380(4) no
C37 C38 . 1.368(5) no
C38 C39 . 1.372(5) no
C38 C41 . 1.515(4) no
C39 C40 . 1.380(4) no
C42 C43 . 1.381(4) no
C43 C44 . 1.367(4) no
C44 C45 . 1.363(4) no
C45 C46 . 1.376(4) no
C2 H2a . 0.97 no
C2 H2b . 0.97 no
C5 H5 . 0.93 no
C7 H7 . 0.93 no
C8 H8 . 0.93 no
C9 H9a . 0.96 no
C9 H8b . 0.96 no
C9 H9c . 0.96 no
C11 H11a . 0.97 no
C11 H11b . 0.97 no
C13 H13 . 0.93 no
C14 H14 . 0.93 no
C16 H16 . 0.93 no
C17 H17 . 0.93 no
C18 H18a . 0.96 no
C18 H18b . 0.96 no
C18 H18c . 0.96 no
C19 H19 . 0.93 no
C20 H20 . 0.93 no
C21 H21 . 0.93 no
C22 H22 . 0.93 no
C23 H23 . 0.93 no
C25 H25a . 0.97 no
C25 H25b . 0.97 no
C27 H27 . 0.93 no
C28 H28 . 0.93 no
C30 H30 . 0.93 no
C31 H31 . 0.93 no
C32 H32a . 0.96 no
C32 H32b . 0.96 no
C32 H32c . 0.96 no
C34 H34a . 0.97 no
C34 H34b . 0.97 no
C36 H36 . 0.93 no
C37 H37 . 0.93 no
C39 H39 . 0.93 no
C40 H40 . 0.93 no
C41 H41a . 0.96 no
C41 H41b . 0.96 no
C41 H41c . 0.96 no
C42 H42 . 0.93 no
C43 H43 . 0.93 no
C44 H44 . 0.93 no
C45 H45 . 0.93 no
C46 H46 . 0.93 no

loop_
_geom_torsion_atom_site_label_1
_geom_torsion_atom_site_label_2
_geom_torsion_atom_site_label_3
_geom_torsion_atom_site_label_4
_geom_torsion_site_symmetry_1
_geom_torsion
_geom_torsion_publ_flag
O4 Cu1 O1 C1 2_666 82.8(2) no
O2 Cu1 O1 C1 2_666 0.2(5) no
O3 Cu1 O1 C1 . -84.2(2) no
N1 Cu1 O1 C1 . 177.4(2) no
Cu1 Cu1 O1 C1 2_666 -0.5(2) no
O1 Cu1 O3 C10 . 84.2(2) no
O4 Cu1 O3 C10 2_666 1.9(4) no
O2 Cu1 O3 C10 2_666 -83.0(2) no
N1 Cu1 O3 C10 . 179.8(2) no
Cu1 Cu1 O3 C10 2_666 0.9(2) no
O6 Cu2 O5 C24 2_767 -2.5(5) no
O7 Cu2 O5 C24 . 83.4(2) no
O8 Cu2 O5 C24 2_767 -83.6(2) no
N2 Cu2 O5 C24 . -179.8(2) no
Cu2 Cu2 O5 C24 2_767 0.3(2) no
O5 Cu2 O7 C33 . -85.1(2) no
O6 Cu2 O7 C33 2_767 81.9(2) no
O8 Cu2 O7 C33 2_767 -2.1(5) no
N2 Cu2 O7 C33 . 178.4(2) no
Cu2 Cu2 O7 C33 2_767 -1.3(2) no
O1 Cu1 N1 C19 . -177.9(2) no
O4 Cu1 N1 C19 2_666 -88.1(2) no
O2 Cu1 N1 C19 2_666 1.5(2) no
O3 Cu1 N1 C19 . 92.4(2) no
O1 Cu1 N1 C23 . 0.3(2) no
O4 Cu1 N1 C23 2_666 90.1(2) no
O2 Cu1 N1 C23 2_666 179.6(2) no
O3 Cu1 N1 C23 . -89.5(2) no
O5 Cu2 N2 C42 . -174.8(2) no
O6 Cu2 N2 C42 2_767 5.8(2) no
O7 Cu2 N2 C42 . -84.3(2) no
O8 Cu2 N2 C42 2_767 95.8(2) no
O5 Cu2 N2 C46 . 6.9(2) no
O6 Cu2 N2 C46 2_767 -172.5(2) no
O7 Cu2 N2 C46 . 97.4(2) no
O8 Cu2 N2 C46 2_767 -82.5(2) no
Cu1 O2 C1 O1 2_666 -1.7(4) no
Cu1 O2 C1 C2 2_666 176.4(2) no
Cu1 O1 C1 O2 . 1.5(4) no
Cu1 O1 C1 C2 . -176.7(2) no
O2 C1 C2 S1 . 18.4(3) no
O1 C1 C2 S1 . -163.2(2) no
C3 S1 C2 C1 . -178.2(2) no
C2 S1 C3 C8 . 0.7(4) no
C2 S1 C3 C4 . -179.2(3) no
C8 C3 C4 C5 . -0.9(6) no
S1 C3 C4 C5 . 179.0(3) no
C3 C4 C5 C6 . 1.0(6) no
C4 C5 C6 C7 . 0.2(6) no
C4 C5 C6 C9 . -179.5(3) no
C5 C6 C7 C8 . -1.4(6) no
C9 C6 C7 C8 . 178.3(4) no
C4 C3 C8 C7 . -0.3(6) no
S1 C3 C8 C7 . 179.8(3) no
C6 C7 C8 C3 . 1.6(7) no
Cu1 O3 C10 O4 . -1.5(3) no
Cu1 O3 C10 C11 . 179.4(2) no
Cu1 O4 C10 O3 2_666 1.2(3) no
Cu1 O4 C10 C11 2_666 -179.7(2) no
O3 C10 C11 S2 . -23.0(3) no
O4 C10 C11 S2 . 157.8(2) no
C12 S2 C11 C10 . -72.4(2) no
C11 S2 C12 C17 . -114.9(3) no
C11 S2 C12 C13 . 70.8(3) no
C17 C12 C13 C14 . 1.8(5) no
S2 C12 C13 C14 . 176.1(2) no
C12 C13 C14 C15 . -1.1(5) no
C13 C14 C15 C16 . -1.3(5) no
C13 C14 C15 C18 . 179.1(3) no
C14 C15 C16 C17 . 3.0(6) no
C18 C15 C16 C17 . -177.4(4) no
C15 C16 C17 C12 . -2.4(6) no
C13 C12 C17 C16 . -0.1(5) no
S2 C12 C17 C16 . -174.7(3) no
C23 N1 C19 C20 . 0.2(4) no
Cu1 N1 C19 C20 . 178.4(2) no
N1 C19 C20 C21 . 1.0(5) no
C19 C20 C21 C22 . -1.8(5) no
C20 C21 C22 C23 . 1.5(5) no
C19 N1 C23 C22 . -0.5(4) no
Cu1 N1 C23 C22 . -178.7(2) no
C21 C22 C23 N1 . -0.3(5) no
Cu2 O6 C24 O5 2_767 2.7(4) no
Cu2 O6 C24 C25 2_767 -176.9(2) no
Cu2 O5 C24 O6 . -1.8(4) no
Cu2 O5 C24 C25 . 177.8(2) no
O6 C24 C25 S3 . 173.9(2) no
O5 C24 C25 S3 . -5.7(3) no
C26 S3 C25 C24 . -174.0(2) no
C25 S3 C26 C27 . 167.9(2) no
C25 S3 C26 C31 . -15.1(3) no
C31 C26 C27 C28 . 0.3(4) no
S3 C26 C27 C28 . 177.5(2) no
C26 C27 C28 C29 . 0.0(5) no
C27 C28 C29 C30 . 0.3(4) no
C27 C28 C29 C32 . -178.0(3) no
C28 C29 C30 C31 . -0.8(4) no
C32 C29 C30 C31 . 177.5(3) no
C29 C30 C31 C26 . 1.1(5) no
C27 C26 C31 C30 . -0.8(4) no
S3 C26 C31 C30 . -177.7(2) no
Cu2 O8 C33 O7 2_767 -2.3(4) no
Cu2 O8 C33 C34 2_767 179.4(2) no
Cu2 O7 C33 O8 . 2.6(4) no
Cu2 O7 C33 C34 . -179.2(2) no
O8 C33 C34 S4 . -147.9(2) no
O7 C33 C34 S4 . 33.6(3) no
C35 S4 C34 C33 . 75.2(2) no
C34 S4 C35 C40 . -8.6(3) no
C34 S4 C35 C36 . 171.8(2) no
C40 C35 C36 C37 . 1.7(5) no
S4 C35 C36 C37 . -178.6(3) no
C35 C36 C37 C38 . -0.3(5) no
C36 C37 C38 C39 . -0.9(5) no
C36 C37 C38 C41 . 179.5(3) no
C37 C38 C39 C40 . 0.6(5) no
C41 C38 C39 C40 . -179.8(3) no
C38 C39 C40 C35 . 0.9(5) no
C36 C35 C40 C39 . -2.0(4) no
S4 C35 C40 C39 . 178.4(2) no
C46 N2 C42 C43 . -0.9(4) no
Cu2 N2 C42 C43 . -179.2(2) no
N2 C42 C43 C44 . -0.3(5) no
C42 C43 C44 C45 . 1.4(5) no
C43 C44 C45 C46 . -1.3(5) no
C42 N2 C46 C45 . 0.9(4) no
Cu2 N2 C46 C45 . 179.3(2) no
C44 C45 C46 N2 . 0.1(5) no
